data_7107440
loop_
_publ_author_name
'Holger Braunschweig'
'Qing Ye'
'Krzysztof Radacki'

_publ_section_title
;
 High Yield Synthesis of a Neutral and Carbonyl-rich Terminal Arylborylene
 Complex
;
_journal_name_full Chem.Commun.
_journal_page_first 2701
_journal_paper_doi 10.1039/c2cc17445f
_journal_volume 48
_journal_year 2012
_chemical_formula_moiety '2( C34 H55 B Fe O3 P2 Pt), C7 H8'
_chemical_formula_sum 'C75 H118 B2 Fe2 O6 P4 Pt2'
_chemical_formula_weight 1763.07
_chemical_name_common
;
?
;
_chemical_name_systematic
;
?
;
_space_group_IT_number 2
_symmetry_cell_setting triclinic
_symmetry_space_group_name_Hall '-P 1'
_symmetry_space_group_name_H-M 'P -1'
_atom_sites_solution_hydrogens geom
_atom_sites_solution_primary direct
_atom_sites_solution_secondary difmap
_audit_creation_method SHELXL-97
_cell_angle_alpha 97.278(4)
_cell_angle_beta 95.272(4)
_cell_angle_gamma 107.887(3)
_cell_formula_units_Z 1
_cell_length_a 8.9521(5)
_cell_length_b 10.0878(6)
_cell_length_c 22.4284(14)
_cell_measurement_reflns_used 7669
_cell_measurement_temperature 100(2)
_cell_measurement_theta_max 25.97
_cell_measurement_theta_min 2.41
_cell_volume 1893.6(2)
_computing_cell_refinement 'Saint+ ver. 7.68A (Bruker AXS)'
_computing_data_collection 'APEX2 ver. 2010.3 (Bruker AXS)'
_computing_data_reduction 'Saint+ ver. 7.68A (Bruker AXS)'
_computing_molecular_graphics 'XP ver. 5.1 (Bruker AXS, 1998)'
_computing_publication_material 'SHELXL-97 (Sheldrick, 2008)'
_computing_structure_refinement 'SHELXL-97 (Sheldrick, 1997)'
_computing_structure_solution 'SHELXS-97 (Sheldrick, 1990)'
_diffrn_ambient_temperature 100(2)
_diffrn_detector_area_resol_mean 8.333
_diffrn_measured_fraction_theta_full 0.991
_diffrn_measured_fraction_theta_max 0.991
_diffrn_measurement_device_type 'Bruker X8-APEX II'
_diffrn_measurement_method '\f and \w scans'
_diffrn_radiation_monochromator 'multi-layer mirror'
_diffrn_radiation_source 'rotating anode'
_diffrn_radiation_type MoK\a
_diffrn_radiation_wavelength 0.71073
_diffrn_reflns_av_R_equivalents 0.0488
_diffrn_reflns_av_sigmaI/netI 0.0290
_diffrn_reflns_limit_h_max 11
_diffrn_reflns_limit_h_min -11
_diffrn_reflns_limit_k_max 12
_diffrn_reflns_limit_k_min -12
_diffrn_reflns_limit_l_max 21
_diffrn_reflns_limit_l_min -27
_diffrn_reflns_number 55524
_diffrn_reflns_theta_full 25.99
_diffrn_reflns_theta_max 25.99
_diffrn_reflns_theta_min 2.20
_exptl_absorpt_coefficient_mu 4.191
_exptl_absorpt_correction_T_max 0.7453
_exptl_absorpt_correction_T_min 0.5686
_exptl_absorpt_correction_type multi-scan
_exptl_absorpt_process_details 'Sadabs 2008/1 (Bruker 2008)'
_exptl_crystal_colour orange
_exptl_crystal_density_diffrn 1.546
_exptl_crystal_density_method 'not measured'
_exptl_crystal_description block
_exptl_crystal_F_000 894
_exptl_crystal_size_max 0.35
_exptl_crystal_size_mid 0.32
_exptl_crystal_size_min 0.30
_refine_diff_density_max 1.775
_refine_diff_density_min -1.133
_refine_diff_density_rms 0.092
_refine_ls_extinction_method none
_refine_ls_goodness_of_fit_ref 1.168
_refine_ls_hydrogen_treatment constr
_refine_ls_matrix_type full
_refine_ls_number_parameters 401
_refine_ls_number_reflns 7363
_refine_ls_number_restraints 0
_refine_ls_restrained_S_all 1.168
_refine_ls_R_factor_all 0.0267
_refine_ls_R_factor_gt 0.0256
_refine_ls_shift/su_max 0.002
_refine_ls_shift/su_mean 0.000
_refine_ls_structure_factor_coef Fsqd
_refine_ls_weighting_details 'calc w=1/[\s^2^(Fo^2^)+(0.0348P)^2^+2.5769P] where P=(Fo^2^+2Fc^2^)/3'
_refine_ls_weighting_scheme calc
_refine_ls_wR_factor_gt 0.0698
_refine_ls_wR_factor_ref 0.0703
_reflns_number_gt 7185
_reflns_number_total 7363
_reflns_threshold_expression >2sigma(I)
_cod_data_source_file c2cc17445f.txt
_cod_data_source_block 5
_cod_original_cell_volume 1893.57(19)
_cod_original_sg_symbol_H-M P-1
_cod_database_code 7107440

loop_
_symmetry_equiv_pos_as_xyz
'x, y, z'
'-x, -y, -z'

loop_
_atom_site_label
_atom_site_type_symbol
_atom_site_fract_x
_atom_site_fract_y
_atom_site_fract_z
_atom_site_U_iso_or_equiv
_atom_site_adp_type
_atom_site_occupancy
_atom_site_symmetry_multiplicity
_atom_site_calc_flag
_atom_site_refinement_flags
_atom_site_disorder_assembly
_atom_site_disorder_group
B1 B 0.8224(5) 0.4958(4) 0.67281(17) 0.0148(8) Uani 1 1 d . . .
C1_1 C 0.9136(4) 0.5948(3) 0.63042(14) 0.0139(7) Uani 1 1 d . . .
C2_1 C 0.8482(4) 0.6946(3) 0.61001(15) 0.0150(7) Uani 1 1 d . . .
C3_1 C 0.9079(4) 0.7645(4) 0.56301(15) 0.0167(7) Uani 1 1 d . . .
C4_1 C 1.0357(4) 0.7385(4) 0.53866(15) 0.0175(7) Uani 1 1 d . . .
H4_1 H 1.0746 0.7850 0.5062 0.021 Uiso 1 1 calc R . .
C5_1 C 1.1081(4) 0.6473(4) 0.56005(15) 0.0166(7) Uani 1 1 d . . .
C6_1 C 1.0458(4) 0.5733(3) 0.60570(15) 0.0142(7) Uani 1 1 d . . .
C7_1 C 0.7112(4) 0.7256(4) 0.63662(17) 0.0213(8) Uani 1 1 d . . .
H7A_1 H 0.7390 0.8274 0.6504 0.032 Uiso 1 1 calc R . .
H7B_1 H 0.6881 0.6756 0.6711 0.032 Uiso 1 1 calc R . .
H7C_1 H 0.6175 0.6939 0.6056 0.032 Uiso 1 1 calc R . .
C8_1 C 0.8292(5) 0.8613(4) 0.53626(17) 0.0238(8) Uani 1 1 d . . .
H8A_1 H 0.8812 0.8949 0.5019 0.036 Uiso 1 1 calc R . .
H8B_1 H 0.8387 0.9422 0.5673 0.036 Uiso 1 1 calc R . .
H8C_1 H 0.7169 0.8094 0.5223 0.036 Uiso 1 1 calc R . .
C9_1 C 1.2464(4) 0.6237(4) 0.53151(17) 0.0237(8) Uani 1 1 d . . .
H9A_1 H 1.2663 0.6777 0.4981 0.036 Uiso 1 1 calc R . .
H9B_1 H 1.2215 0.5230 0.5159 0.036 Uiso 1 1 calc R . .
H9C_1 H 1.3410 0.6550 0.5621 0.036 Uiso 1 1 calc R . .
C10_1 C 1.1206(4) 0.4688(4) 0.62716(16) 0.0201(8) Uani 1 1 d . . .
H10A_1 H 1.1024 0.3895 0.5943 0.030 Uiso 1 1 calc R . .
H10B_1 H 1.0730 0.4339 0.6621 0.030 Uiso 1 1 calc R . .
H10C_1 H 1.2348 0.5155 0.6390 0.030 Uiso 1 1 calc R . .
Pt1 Pt 0.806128(14) 0.509654(13) 0.760517(5) 0.01389(5) Uani 1 1 d . . .
P1 P 0.97511(10) 0.69942(9) 0.82404(4) 0.01461(18) Uani 1 1 d . . .
C1_2 C 0.9107(5) 0.7080(4) 0.90041(16) 0.0234(8) Uani 1 1 d . . .
H1_2 H 0.8289 0.7566 0.8977 0.028 Uiso 1 1 calc R . .
C2_2 C 1.0375(4) 0.7997(4) 0.95269(16) 0.0227(8) Uani 1 1 d . . .
H2A_2 H 1.1234 0.7579 0.9582 0.027 Uiso 1 1 calc R . .
H2B_2 H 1.0841 0.8953 0.9426 0.027 Uiso 1 1 calc R . .
C3_2 C 0.9659(6) 0.8106(5) 1.01125(18) 0.0360(10) Uani 1 1 d . . .
H3A_2 H 1.0516 0.8627 1.0449 0.043 Uiso 1 1 calc R . .
H3B_2 H 0.8920 0.8656 1.0075 0.043 Uiso 1 1 calc R . .
C4_2 C 0.8788(5) 0.6698(5) 1.02669(18) 0.0351(10) Uani 1 1 d . . .
H4A_2 H 0.8267 0.6839 1.0630 0.042 Uiso 1 1 calc R . .
H4B_2 H 0.9554 0.6204 1.0368 0.042 Uiso 1 1 calc R . .
C5_2 C 0.7546(5) 0.5786(5) 0.97477(17) 0.0288(9) Uani 1 1 d . . .
H5A_2 H 0.6688 0.6205 0.9691 0.035 Uiso 1 1 calc R . .
H5B_2 H 0.7076 0.4836 0.9854 0.035 Uiso 1 1 calc R . .
C6_2 C 0.8239(5) 0.5640(5) 0.91484(18) 0.0307(9) Uani 1 1 d . . .
H6A_2 H 0.8979 0.5090 0.9182 0.037 Uiso 1 1 calc R . .
H6B_2 H 0.7372 0.5123 0.8815 0.037 Uiso 1 1 calc R . .
C1_3 C 0.9871(4) 0.8711(4) 0.79963(16) 0.0174(7) Uani 1 1 d . . .
H1_3 H 1.0003 0.8590 0.7557 0.021 Uiso 1 1 calc R . .
C2_3 C 1.1255(4) 1.0018(4) 0.83060(17) 0.0217(8) Uani 1 1 d . . .
H2A_3 H 1.1161 1.0217 0.8742 0.026 Uiso 1 1 calc R . .
H2B_3 H 1.2271 0.9834 0.8273 0.026 Uiso 1 1 calc R . .
C3_3 C 1.1246(5) 1.1298(4) 0.80087(19) 0.0279(9) Uani 1 1 d . . .
H3A_3 H 1.2127 1.2133 0.8221 0.034 Uiso 1 1 calc R . .
H3B_3 H 1.1427 1.1122 0.7581 0.034 Uiso 1 1 calc R . .
C4_3 C 0.9702(5) 1.1611(4) 0.80254(18) 0.0278(9) Uani 1 1 d . . .
H4A_3 H 0.9722 1.2403 0.7804 0.033 Uiso 1 1 calc R . .
H4B_3 H 0.9575 1.1899 0.8451 0.033 Uiso 1 1 calc R . .
C5_3 C 0.8309(5) 1.0318(4) 0.7738(2) 0.0342(10) Uani 1 1 d . . .
H5A_3 H 0.8361 1.0114 0.7298 0.041 Uiso 1 1 calc R . .
H5B_3 H 0.7307 1.0520 0.7785 0.041 Uiso 1 1 calc R . .
C6_3 C 0.8304(4) 0.9023(4) 0.80253(19) 0.0266(9) Uani 1 1 d . . .
H6A_3 H 0.7418 0.8195 0.7811 0.032 Uiso 1 1 calc R . .
H6B_3 H 0.8131 0.9186 0.8454 0.032 Uiso 1 1 calc R . .
C1_4 C 1.1811(4) 0.6988(4) 0.83313(16) 0.0180(7) Uani 1 1 d . . .
H1_4 H 1.2475 0.7851 0.8620 0.022 Uiso 1 1 calc R . .
C2_4 C 1.2402(4) 0.7055(4) 0.77105(17) 0.0216(8) Uani 1 1 d . . .
H2A_4 H 1.1697 0.6245 0.7412 0.026 Uiso 1 1 calc R . .
H2B_4 H 1.2352 0.7933 0.7569 0.026 Uiso 1 1 calc R . .
C3_4 C 1.4098(5) 0.7020(4) 0.7741(2) 0.0311(9) Uani 1 1 d . . .
H3A_4 H 1.4418 0.7013 0.7330 0.037 Uiso 1 1 calc R . .
H3B_4 H 1.4820 0.7881 0.8006 0.037 Uiso 1 1 calc R . .
C4_4 C 1.4250(5) 0.5724(5) 0.7986(2) 0.0343(10) Uani 1 1 d . . .
H4A_4 H 1.3622 0.4866 0.7696 0.041 Uiso 1 1 calc R . .
H4B_4 H 1.5373 0.5761 0.8025 0.041 Uiso 1 1 calc R . .
C5_4 C 1.3677(5) 0.5636(5) 0.8598(2) 0.0312(9) Uani 1 1 d . . .
H5A_4 H 1.4389 0.6433 0.8900 0.037 Uiso 1 1 calc R . .
H5B_4 H 1.3720 0.4747 0.8730 0.037 Uiso 1 1 calc R . .
C6_4 C 1.1991(5) 0.5682(4) 0.85747(17) 0.0239(8) Uani 1 1 d . . .
H6A_4 H 1.1684 0.5687 0.8988 0.029 Uiso 1 1 calc R . .
H6B_4 H 1.1262 0.4821 0.8311 0.029 Uiso 1 1 calc R . .
Fe1 Fe 0.65267(6) 0.31582(5) 0.67072(2) 0.01368(11) Uani 1 1 d . . .
C1 C 0.6073(4) 0.3129(4) 0.74669(16) 0.0196(8) Uani 1 1 d . . .
O1 O 0.5538(3) 0.2825(3) 0.79108(12) 0.0307(7) Uani 1 1 d . . .
O2 O 0.8677(3) 0.1628(3) 0.63446(15) 0.0366(7) Uani 1 1 d . . .
C2 C 0.7845(4) 0.2251(4) 0.64938(17) 0.0226(8) Uani 1 1 d . . .
O3 O 0.5090(3) 0.4179(3) 0.57100(12) 0.0256(6) Uani 1 1 d . . .
C3 C 0.5690(4) 0.3830(4) 0.61156(16) 0.0194(8) Uani 1 1 d . . .
P2_5 P 0.44545(10) 0.12371(9) 0.64316(4) 0.01553(18) Uani 1 1 d . . .
C1_5 C 0.2542(4) 0.1512(4) 0.63729(17) 0.0240(8) Uani 1 1 d . . .
H1A_5 H 0.2470 0.2080 0.6055 0.036 Uiso 1 1 calc R . .
H1B_5 H 0.2423 0.2007 0.6762 0.036 Uiso 1 1 calc R . .
H1C_5 H 0.1699 0.0597 0.6271 0.036 Uiso 1 1 calc R . .
C2_5 C 0.4170(5) -0.0155(4) 0.68951(18) 0.0276(9) Uani 1 1 d . . .
H2A_5 H 0.4020 0.0207 0.7304 0.041 Uiso 1 1 calc R . .
H2B_5 H 0.5104 -0.0468 0.6919 0.041 Uiso 1 1 calc R . .
H2C_5 H 0.3232 -0.0954 0.6711 0.041 Uiso 1 1 calc R . .
C3_5 C 0.4437(4) 0.0286(4) 0.56893(17) 0.0236(8) Uani 1 1 d . . .
H3A_5 H 0.3452 -0.0513 0.5582 0.035 Uiso 1 1 calc R . .
H3B_5 H 0.5345 -0.0063 0.5696 0.035 Uiso 1 1 calc R . .
H3C_5 H 0.4504 0.0919 0.5388 0.035 Uiso 1 1 calc R . .
C1_6 C 1.4596(8) 0.9494(7) 1.0354(3) 0.069(3) Uiso 0.50 1 d PG A -1
C2_6 C 1.4273(9) 1.0748(7) 1.0297(3) 0.071(3) Uiso 0.50 1 d PG A -1
H2A_6 H 1.3688 1.1186 1.0632 0.085 Uiso 0.50 1 d PG A -1
C3_6 C 1.4708(11) 1.1434(8) 0.9804(4) 0.063(3) Uiso 0.50 1 d PG A -1
H3A_6 H 1.4458 1.2401 0.9759 0.076 Uiso 0.50 1 d PG A -1
C4_6 C 1.5466(11) 1.0866(10) 0.9368(3) 0.088(4) Uiso 0.50 1 d PG A -1
H4A_6 H 1.5801 1.1395 0.8988 0.105 Uiso 0.50 1 d PG A -1
C5_6 C 1.5789(12) 0.9612(10) 0.9426(3) 0.079(4) Uiso 0.50 1 d PG A -1
H5A_6 H 1.6374 0.9174 0.9091 0.095 Uiso 0.50 1 d PG A -1
C6_6 C 1.5354(11) 0.8926(8) 0.9919(3) 0.101(5) Uiso 0.50 1 d PG A -1
H6A_6 H 1.5604 0.7959 0.9964 0.121 Uiso 0.50 1 d PG A -1
C7_6 C 1.4125(11) 0.8749(9) 1.0890(3) 0.052(3) Uiso 0.50 1 d PG A -1
H7A_6 H 1.3553 0.9343 1.1177 0.078 Uiso 0.50 1 d PG A -1
H7B_6 H 1.3303 0.7690 1.0724 0.078 Uiso 0.50 1 d PG A -1
H7C_6 H 1.5178 0.8681 1.1151 0.078 Uiso 0.50 1 d PG A -1

loop_
_atom_site_aniso_label
_atom_site_aniso_U_11
_atom_site_aniso_U_22
_atom_site_aniso_U_33
_atom_site_aniso_U_23
_atom_site_aniso_U_13
_atom_site_aniso_U_12
B1 0.0156(19) 0.017(2) 0.0128(17) 0.0018(15) 0.0009(14) 0.0069(15)
C1_1 0.0165(17) 0.0111(16) 0.0105(15) -0.0022(13) 0.0004(13) 0.0011(13)
C2_1 0.0147(17) 0.0118(17) 0.0142(16) -0.0025(13) -0.0012(13) 0.0006(13)
C3_1 0.0163(17) 0.0124(17) 0.0167(16) -0.0008(13) -0.0042(13) 0.0011(13)
C4_1 0.0194(18) 0.0150(17) 0.0130(16) 0.0012(13) 0.0012(13) -0.0009(14)
C5_1 0.0165(17) 0.0139(17) 0.0148(16) -0.0024(13) 0.0027(13) 0.0001(14)
C6_1 0.0140(16) 0.0133(17) 0.0126(15) -0.0019(13) -0.0022(12) 0.0036(13)
C7_1 0.0233(19) 0.0197(19) 0.0237(19) 0.0035(15) 0.0071(15) 0.0100(15)
C8_1 0.032(2) 0.0173(19) 0.0226(19) 0.0085(15) 0.0019(16) 0.0066(16)
C9_1 0.0201(19) 0.022(2) 0.0236(19) -0.0009(15) 0.0075(15) -0.0005(15)
C10_1 0.0184(18) 0.023(2) 0.0213(18) 0.0029(15) 0.0029(14) 0.0108(15)
Pt1 0.01524(8) 0.01297(8) 0.01137(8) 0.00060(5) 0.00284(5) 0.00180(5)
P1 0.0160(4) 0.0140(4) 0.0119(4) 0.0009(3) 0.0034(3) 0.0020(3)
C1_2 0.027(2) 0.025(2) 0.0155(17) 0.0011(15) 0.0062(15) 0.0042(16)
C2_2 0.026(2) 0.0202(19) 0.0174(17) -0.0002(15) 0.0039(15) 0.0027(16)
C3_2 0.053(3) 0.030(2) 0.0178(19) 0.0001(17) 0.0059(18) 0.003(2)
C4_2 0.039(2) 0.044(3) 0.020(2) 0.0083(18) 0.0078(18) 0.007(2)
C5_2 0.028(2) 0.035(2) 0.0195(19) 0.0068(17) 0.0086(16) 0.0024(18)
C6_2 0.030(2) 0.032(2) 0.023(2) 0.0024(17) 0.0059(17) 0.0007(18)
C1_3 0.0205(18) 0.0143(17) 0.0182(17) 0.0028(14) 0.0064(14) 0.0056(14)
C2_3 0.0200(19) 0.0160(18) 0.0274(19) 0.0043(15) 0.0026(15) 0.0034(15)
C3_3 0.034(2) 0.0169(19) 0.030(2) 0.0055(16) 0.0089(17) 0.0018(17)
C4_3 0.039(2) 0.0172(19) 0.025(2) 0.0033(16) -0.0046(17) 0.0095(17)
C5_3 0.038(2) 0.024(2) 0.038(2) -0.0015(18) -0.0135(19) 0.0140(19)
C6_3 0.0197(19) 0.020(2) 0.038(2) 0.0006(17) -0.0008(16) 0.0064(16)
C1_4 0.0170(17) 0.0137(17) 0.0220(18) 0.0023(14) 0.0019(14) 0.0035(14)
C2_4 0.0215(19) 0.023(2) 0.0233(19) 0.0067(15) 0.0086(15) 0.0086(15)
C3_4 0.021(2) 0.030(2) 0.043(2) 0.0068(19) 0.0117(18) 0.0076(17)
C4_4 0.019(2) 0.032(2) 0.055(3) 0.004(2) 0.0093(19) 0.0117(17)
C5_4 0.027(2) 0.030(2) 0.038(2) 0.0084(19) -0.0047(18) 0.0133(18)
C6_4 0.028(2) 0.021(2) 0.0233(19) 0.0056(15) 0.0022(16) 0.0099(16)
Fe1 0.0151(2) 0.0122(2) 0.0121(2) 0.00077(18) 0.00229(18) 0.00247(19)
C1 0.0216(19) 0.0142(18) 0.0185(18) -0.0016(14) 0.0015(14) 0.0011(14)
O1 0.0370(16) 0.0245(15) 0.0193(13) -0.0008(11) 0.0108(12) -0.0067(12)
O2 0.0274(15) 0.0236(15) 0.058(2) -0.0064(14) 0.0129(14) 0.0104(13)
C2 0.0195(19) 0.0160(19) 0.027(2) -0.0008(15) 0.0050(15) -0.0006(15)
O3 0.0265(14) 0.0248(15) 0.0228(14) 0.0074(11) -0.0033(11) 0.0047(12)
C3 0.0174(18) 0.0167(18) 0.0195(18) -0.0001(14) 0.0038(14) -0.0004(14)
P2_5 0.0160(4) 0.0139(4) 0.0144(4) 0.0015(3) 0.0018(3) 0.0021(3)
C1_5 0.0208(19) 0.026(2) 0.0243(19) 0.0019(16) 0.0042(15) 0.0072(16)
C2_5 0.029(2) 0.021(2) 0.026(2) 0.0073(16) -0.0013(16) -0.0011(16)
C3_5 0.0229(19) 0.021(2) 0.0227(19) -0.0022(15) 0.0003(15) 0.0046(15)

loop_
_atom_type_symbol
_atom_type_description
_atom_type_scat_dispersion_real
_atom_type_scat_dispersion_imag
_atom_type_scat_source
C C 0.0033 0.0016 'International Tables Vol C Tables 4.2.6.8 and 6.1.1.4'
H H 0.0000 0.0000 'International Tables Vol C Tables 4.2.6.8 and 6.1.1.4'
B B 0.0013 0.0007 'International Tables Vol C Tables 4.2.6.8 and 6.1.1.4'
O O 0.0106 0.0060 'International Tables Vol C Tables 4.2.6.8 and 6.1.1.4'
P P 0.1023 0.0942 'International Tables Vol C Tables 4.2.6.8 and 6.1.1.4'
Fe Fe 0.3463 0.8444 'International Tables Vol C Tables 4.2.6.8 and 6.1.1.4'
Pt Pt -1.7033 8.3905 'International Tables Vol C Tables 4.2.6.8 and 6.1.1.4'

loop_
_geom_angle_atom_site_label_1
_geom_angle_atom_site_label_2
_geom_angle_atom_site_label_3
_geom_angle
C1_1 B1 Fe1 142.0(3)
C1_1 B1 Pt1 136.2(3)
Fe1 B1 Pt1 81.32(14)
C2_1 C1_1 C6_1 119.5(3)
C2_1 C1_1 B1 118.4(3)
C6_1 C1_1 B1 121.5(3)
C3_1 C2_1 C1_1 119.8(3)
C3_1 C2_1 C7_1 118.6(3)
C1_1 C2_1 C7_1 121.6(3)
C4_1 C3_1 C2_1 119.2(3)
C4_1 C3_1 C8_1 120.1(3)
C2_1 C3_1 C8_1 120.6(3)
C5_1 C4_1 C3_1 122.3(3)
C5_1 C4_1 H4_1 118.9
C3_1 C4_1 H4_1 118.9
C4_1 C5_1 C6_1 118.9(3)
C4_1 C5_1 C9_1 119.6(3)
C6_1 C5_1 C9_1 121.4(3)
C5_1 C6_1 C1_1 120.2(3)
C5_1 C6_1 C10_1 118.9(3)
C1_1 C6_1 C10_1 121.0(3)
C2_1 C7_1 H7A_1 109.5
C2_1 C7_1 H7B_1 109.5
H7A_1 C7_1 H7B_1 109.5
C2_1 C7_1 H7C_1 109.5
H7A_1 C7_1 H7C_1 109.5
H7B_1 C7_1 H7C_1 109.5
C3_1 C8_1 H8A_1 109.5
C3_1 C8_1 H8B_1 109.5
H8A_1 C8_1 H8B_1 109.5
C3_1 C8_1 H8C_1 109.5
H8A_1 C8_1 H8C_1 109.5
H8B_1 C8_1 H8C_1 109.5
C5_1 C9_1 H9A_1 109.5
C5_1 C9_1 H9B_1 109.5
H9A_1 C9_1 H9B_1 109.5
C5_1 C9_1 H9C_1 109.5
H9A_1 C9_1 H9C_1 109.5
H9B_1 C9_1 H9C_1 109.5
C6_1 C10_1 H10A_1 109.5
C6_1 C10_1 H10B_1 109.5
H10A_1 C10_1 H10B_1 109.5
C6_1 C10_1 H10C_1 109.5
H10A_1 C10_1 H10C_1 109.5
H10B_1 C10_1 H10C_1 109.5
B1 Pt1 C1 92.36(15)
B1 Pt1 P1 118.21(12)
C1 Pt1 P1 149.41(10)
B1 Pt1 Fe1 49.22(12)
C1 Pt1 Fe1 43.25(9)
P1 Pt1 Fe1 167.29(2)
C1_4 P1 C1_3 104.59(16)
C1_4 P1 C1_2 107.83(17)
C1_3 P1 C1_2 106.21(17)
C1_4 P1 Pt1 113.65(12)
C1_3 P1 Pt1 114.06(12)
C1_2 P1 Pt1 110.02(12)
C6_2 C1_2 C2_2 112.6(3)
C6_2 C1_2 P1 112.9(3)
C2_2 C1_2 P1 115.7(3)
C6_2 C1_2 H1_2 104.8
C2_2 C1_2 H1_2 104.8
P1 C1_2 H1_2 104.8
C3_2 C2_2 C1_2 110.5(3)
C3_2 C2_2 H2A_2 109.5
C1_2 C2_2 H2A_2 109.5
C3_2 C2_2 H2B_2 109.5
C1_2 C2_2 H2B_2 109.5
H2A_2 C2_2 H2B_2 108.1
C4_2 C3_2 C2_2 113.1(4)
C4_2 C3_2 H3A_2 109.0
C2_2 C3_2 H3A_2 109.0
C4_2 C3_2 H3B_2 109.0
C2_2 C3_2 H3B_2 109.0
H3A_2 C3_2 H3B_2 107.8
C3_2 C4_2 C5_2 112.0(3)
C3_2 C4_2 H4A_2 109.2
C5_2 C4_2 H4A_2 109.2
C3_2 C4_2 H4B_2 109.2
C5_2 C4_2 H4B_2 109.2
H4A_2 C4_2 H4B_2 107.9
C4_2 C5_2 C6_2 112.3(3)
C4_2 C5_2 H5A_2 109.1
C6_2 C5_2 H5A_2 109.1
C4_2 C5_2 H5B_2 109.1
C6_2 C5_2 H5B_2 109.1
H5A_2 C5_2 H5B_2 107.9
C1_2 C6_2 C5_2 110.5(3)
C1_2 C6_2 H6A_2 109.5
C5_2 C6_2 H6A_2 109.5
C1_2 C6_2 H6B_2 109.5
C5_2 C6_2 H6B_2 109.5
H6A_2 C6_2 H6B_2 108.1
C2_3 C1_3 C6_3 109.4(3)
C2_3 C1_3 P1 117.8(3)
C6_3 C1_3 P1 111.2(2)
C2_3 C1_3 H1_3 105.9
C6_3 C1_3 H1_3 105.9
P1 C1_3 H1_3 105.9
C3_3 C2_3 C1_3 110.3(3)
C3_3 C2_3 H2A_3 109.6
C1_3 C2_3 H2A_3 109.6
C3_3 C2_3 H2B_3 109.6
C1_3 C2_3 H2B_3 109.6
H2A_3 C2_3 H2B_3 108.1
C4_3 C3_3 C2_3 112.4(3)
C4_3 C3_3 H3A_3 109.1
C2_3 C3_3 H3A_3 109.1
C4_3 C3_3 H3B_3 109.1
C2_3 C3_3 H3B_3 109.1
H3A_3 C3_3 H3B_3 107.9
C3_3 C4_3 C5_3 110.6(3)
C3_3 C4_3 H4A_3 109.5
C5_3 C4_3 H4A_3 109.5
C3_3 C4_3 H4B_3 109.5
C5_3 C4_3 H4B_3 109.5
H4A_3 C4_3 H4B_3 108.1
C4_3 C5_3 C6_3 111.8(3)
C4_3 C5_3 H5A_3 109.2
C6_3 C5_3 H5A_3 109.2
C4_3 C5_3 H5B_3 109.2
C6_3 C5_3 H5B_3 109.2
H5A_3 C5_3 H5B_3 107.9
C5_3 C6_3 C1_3 111.5(3)
C5_3 C6_3 H6A_3 109.3
C1_3 C6_3 H6A_3 109.3
C5_3 C6_3 H6B_3 109.3
C1_3 C6_3 H6B_3 109.3
H6A_3 C6_3 H6B_3 108.0
C6_4 C1_4 C2_4 109.8(3)
C6_4 C1_4 P1 113.0(2)
C2_4 C1_4 P1 108.1(2)
C6_4 C1_4 H1_4 108.6
C2_4 C1_4 H1_4 108.6
P1 C1_4 H1_4 108.6
C3_4 C2_4 C1_4 111.6(3)
C3_4 C2_4 H2A_4 109.3
C1_4 C2_4 H2A_4 109.3
C3_4 C2_4 H2B_4 109.3
C1_4 C2_4 H2B_4 109.3
H2A_4 C2_4 H2B_4 108.0
C4_4 C3_4 C2_4 111.2(3)
C4_4 C3_4 H3A_4 109.4
C2_4 C3_4 H3A_4 109.4
C4_4 C3_4 H3B_4 109.4
C2_4 C3_4 H3B_4 109.4
H3A_4 C3_4 H3B_4 108.0
C5_4 C4_4 C3_4 111.5(4)
C5_4 C4_4 H4A_4 109.3
C3_4 C4_4 H4A_4 109.3
C5_4 C4_4 H4B_4 109.3
C3_4 C4_4 H4B_4 109.3
H4A_4 C4_4 H4B_4 108.0
C4_4 C5_4 C6_4 111.5(3)
C4_4 C5_4 H5A_4 109.3
C6_4 C5_4 H5A_4 109.3
C4_4 C5_4 H5B_4 109.3
C6_4 C5_4 H5B_4 109.3
H5A_4 C5_4 H5B_4 108.0
C5_4 C6_4 C1_4 112.2(3)
C5_4 C6_4 H6A_4 109.2
C1_4 C6_4 H6A_4 109.2
C5_4 C6_4 H6B_4 109.2
C1_4 C6_4 H6B_4 109.2
H6A_4 C6_4 H6B_4 107.9
C2 Fe1 C3 115.11(17)
C2 Fe1 C1 115.88(18)
C3 Fe1 C1 128.71(17)
C2 Fe1 B1 89.09(16)
C3 Fe1 B1 79.74(16)
C1 Fe1 B1 106.12(16)
C2 Fe1 P2_5 92.09(12)
C3 Fe1 P2_5 85.67(12)
C1 Fe1 P2_5 87.36(12)
B1 Fe1 P2_5 164.37(11)
C2 Fe1 Pt1 106.13(12)
C3 Fe1 Pt1 112.60(12)
C1 Fe1 Pt1 56.81(11)
B1 Fe1 Pt1 49.46(11)
P2_5 Fe1 Pt1 143.97(3)
O1 C1 Fe1 165.2(3)
O1 C1 Pt1 114.8(3)
Fe1 C1 Pt1 79.93(13)
O2 C2 Fe1 178.2(3)
O3 C3 Fe1 175.5(3)
C3_5 P2_5 C1_5 103.09(18)
C3_5 P2_5 C2_5 101.70(19)
C1_5 P2_5 C2_5 102.36(19)
C3_5 P2_5 Fe1 113.55(13)
C1_5 P2_5 Fe1 115.64(13)
C2_5 P2_5 Fe1 118.39(13)
P2_5 C1_5 H1A_5 109.5
P2_5 C1_5 H1B_5 109.5
H1A_5 C1_5 H1B_5 109.5
P2_5 C1_5 H1C_5 109.5
H1A_5 C1_5 H1C_5 109.5
H1B_5 C1_5 H1C_5 109.5
P2_5 C2_5 H2A_5 109.5
P2_5 C2_5 H2B_5 109.5
H2A_5 C2_5 H2B_5 109.5
P2_5 C2_5 H2C_5 109.5
H2A_5 C2_5 H2C_5 109.5
H2B_5 C2_5 H2C_5 109.5
P2_5 C3_5 H3A_5 109.5
P2_5 C3_5 H3B_5 109.5
H3A_5 C3_5 H3B_5 109.5
P2_5 C3_5 H3C_5 109.5
H3A_5 C3_5 H3C_5 109.5
H3B_5 C3_5 H3C_5 109.5
C2_6 C1_6 C6_6 120.0
C2_6 C1_6 C7_6 120.0
C6_6 C1_6 C7_6 120.0
C1_6 C2_6 C3_6 120.0
C4_6 C3_6 C2_6 120.0
C5_6 C4_6 C3_6 120.0
C4_6 C5_6 C6_6 120.0
C1_6 C6_6 C5_6 120.0

loop_
_geom_bond_atom_site_label_1
_geom_bond_atom_site_label_2
_geom_bond_distance
B1 C1_1 1.565(5)
B1 Fe1 1.970(4)
B1 Pt1 1.976(4)
C1_1 C2_1 1.413(5)
C1_1 C6_1 1.415(5)
C2_1 C3_1 1.398(5)
C2_1 C7_1 1.511(5)
C3_1 C4_1 1.392(5)
C3_1 C8_1 1.518(5)
C4_1 C5_1 1.385(5)
C4_1 H4_1 0.9500
C5_1 C6_1 1.399(5)
C5_1 C9_1 1.513(5)
C6_1 C10_1 1.515(5)
C7_1 H7A_1 0.9800
C7_1 H7B_1 0.9800
C7_1 H7C_1 0.9800
C8_1 H8A_1 0.9800
C8_1 H8B_1 0.9800
C8_1 H8C_1 0.9800
C9_1 H9A_1 0.9800
C9_1 H9B_1 0.9800
C9_1 H9C_1 0.9800
C10_1 H10A_1 0.9800
C10_1 H10B_1 0.9800
C10_1 H10C_1 0.9800
Pt1 C1 2.185(4)
Pt1 P1 2.2621(9)
Pt1 Fe1 2.5710(5)
P1 C1_4 1.839(4)
P1 C1_3 1.856(4)
P1 C1_2 1.857(4)
C1_2 C6_2 1.513(6)
C1_2 C2_2 1.535(5)
C1_2 H1_2 1.0000
C2_2 C3_2 1.520(5)
C2_2 H2A_2 0.9900
C2_2 H2B_2 0.9900
C3_2 C4_2 1.496(6)
C3_2 H3A_2 0.9900
C3_2 H3B_2 0.9900
C4_2 C5_2 1.517(6)
C4_2 H4A_2 0.9900
C4_2 H4B_2 0.9900
C5_2 C6_2 1.540(5)
C5_2 H5A_2 0.9900
C5_2 H5B_2 0.9900
C6_2 H6A_2 0.9900
C6_2 H6B_2 0.9900
C1_3 C2_3 1.537(5)
C1_3 C6_3 1.535(5)
C1_3 H1_3 1.0000
C2_3 C3_3 1.527(5)
C2_3 H2A_3 0.9900
C2_3 H2B_3 0.9900
C3_3 C4_3 1.512(6)
C3_3 H3A_3 0.9900
C3_3 H3B_3 0.9900
C4_3 C5_3 1.521(6)
C4_3 H4A_3 0.9900
C4_3 H4B_3 0.9900
C5_3 C6_3 1.527(6)
C5_3 H5A_3 0.9900
C5_3 H5B_3 0.9900
C6_3 H6A_3 0.9900
C6_3 H6B_3 0.9900
C1_4 C6_4 1.534(5)
C1_4 C2_4 1.536(5)
C1_4 H1_4 1.0000
C2_4 C3_4 1.525(5)
C2_4 H2A_4 0.9900
C2_4 H2B_4 0.9900
C3_4 C4_4 1.519(6)
C3_4 H3A_4 0.9900
C3_4 H3B_4 0.9900
C4_4 C5_4 1.512(6)
C4_4 H4A_4 0.9900
C4_4 H4B_4 0.9900
C5_4 C6_4 1.520(6)
C5_4 H5A_4 0.9900
C5_4 H5B_4 0.9900
C6_4 H6A_4 0.9900
C6_4 H6B_4 0.9900
Fe1 C2 1.765(4)
Fe1 C3 1.772(4)
Fe1 C1 1.789(4)
Fe1 P2_5 2.2037(10)
C1 O1 1.179(4)
O2 C2 1.158(5)
O3 C3 1.161(4)
P2_5 C3_5 1.809(4)
P2_5 C1_5 1.813(4)
P2_5 C2_5 1.821(4)
C1_5 H1A_5 0.9800
C1_5 H1B_5 0.9800
C1_5 H1C_5 0.9800
C2_5 H2A_5 0.9800
C2_5 H2B_5 0.9800
C2_5 H2C_5 0.9800
C3_5 H3A_5 0.9800
C3_5 H3B_5 0.9800
C3_5 H3C_5 0.9800
C1_6 C2_6 1.4000
C1_6 C6_6 1.4000
C1_6 C7_6 1.5201
C2_6 C3_6 1.4001
C2_6 H2A_6 1.0800
C3_6 C4_6 1.4000
C3_6 H3A_6 1.0800
C4_6 C5_6 1.4000
C4_6 H4A_6 1.0800
C5_6 C6_6 1.4000
C5_6 H5A_6 1.0800
C6_6 H6A_6 1.0800
C7_6 H7A_6 1.0900
C7_6 H7B_6 1.0900
C7_6 H7C_6 1.0900

loop_
_geom_torsion_atom_site_label_1
_geom_torsion_atom_site_label_2
_geom_torsion_atom_site_label_3
_geom_torsion_atom_site_label_4
_geom_torsion
Fe1 B1 C1_1 C2_1 86.0(5)
Pt1 B1 C1_1 C2_1 -82.9(4)
Fe1 B1 C1_1 C6_1 -85.1(5)
Pt1 B1 C1_1 C6_1 106.1(4)
C6_1 C1_1 C2_1 C3_1 4.0(5)
B1 C1_1 C2_1 C3_1 -167.2(3)
C6_1 C1_1 C2_1 C7_1 -177.6(3)
B1 C1_1 C2_1 C7_1 11.2(5)
C1_1 C2_1 C3_1 C4_1 -2.5(5)
C7_1 C2_1 C3_1 C4_1 179.1(3)
C1_1 C2_1 C3_1 C8_1 174.0(3)
C7_1 C2_1 C3_1 C8_1 -4.4(5)
C2_1 C3_1 C4_1 C5_1 -1.1(5)
C8_1 C3_1 C4_1 C5_1 -177.7(3)
C3_1 C4_1 C5_1 C6_1 3.2(5)
C3_1 C4_1 C5_1 C9_1 179.9(3)
C4_1 C5_1 C6_1 C1_1 -1.6(5)
C9_1 C5_1 C6_1 C1_1 -178.3(3)
C4_1 C5_1 C6_1 C10_1 177.4(3)
C9_1 C5_1 C6_1 C10_1 0.7(5)
C2_1 C1_1 C6_1 C5_1 -2.0(5)
B1 C1_1 C6_1 C5_1 169.0(3)
C2_1 C1_1 C6_1 C10_1 179.1(3)
B1 C1_1 C6_1 C10_1 -10.0(5)
C1_1 B1 Pt1 C1 169.6(4)
Fe1 B1 Pt1 C1 -3.49(14)
C1_1 B1 Pt1 P1 -9.3(4)
Fe1 B1 Pt1 P1 177.65(5)
C1_1 B1 Pt1 Fe1 173.1(5)
B1 Pt1 P1 C1_4 -70.68(18)
C1 Pt1 P1 C1_4 111.5(2)
Fe1 Pt1 P1 C1_4 -62.57(18)
B1 Pt1 P1 C1_3 49.09(18)
C1 Pt1 P1 C1_3 -128.7(2)
Fe1 Pt1 P1 C1_3 57.20(18)
B1 Pt1 P1 C1_2 168.30(19)
C1 Pt1 P1 C1_2 -9.5(2)
Fe1 Pt1 P1 C1_2 176.41(16)
C1_4 P1 C1_2 C6_2 -94.9(3)
C1_3 P1 C1_2 C6_2 153.5(3)
Pt1 P1 C1_2 C6_2 29.6(3)
C1_4 P1 C1_2 C2_2 36.8(3)
C1_3 P1 C1_2 C2_2 -74.8(3)
Pt1 P1 C1_2 C2_2 161.3(3)
C6_2 C1_2 C2_2 C3_2 -54.1(5)
P1 C1_2 C2_2 C3_2 174.0(3)
C1_2 C2_2 C3_2 C4_2 53.5(5)
C2_2 C3_2 C4_2 C5_2 -53.7(5)
C3_2 C4_2 C5_2 C6_2 53.2(5)
C2_2 C1_2 C6_2 C5_2 54.1(5)
P1 C1_2 C6_2 C5_2 -172.6(3)
C4_2 C5_2 C6_2 C1_2 -53.3(5)
C1_4 P1 C1_3 C2_3 -40.9(3)
C1_2 P1 C1_3 C2_3 73.0(3)
Pt1 P1 C1_3 C2_3 -165.7(2)
C1_4 P1 C1_3 C6_3 -168.3(3)
C1_2 P1 C1_3 C6_3 -54.4(3)
Pt1 P1 C1_3 C6_3 66.9(3)
C6_3 C1_3 C2_3 C3_3 -56.9(4)
P1 C1_3 C2_3 C3_3 174.8(3)
C1_3 C2_3 C3_3 C4_3 57.4(4)
C2_3 C3_3 C4_3 C5_3 -55.3(4)
C3_3 C4_3 C5_3 C6_3 54.1(5)
C4_3 C5_3 C6_3 C1_3 -55.8(5)
C2_3 C1_3 C6_3 C5_3 56.6(4)
P1 C1_3 C6_3 C5_3 -171.6(3)
C1_3 P1 C1_4 C6_4 176.2(3)
C1_2 P1 C1_4 C6_4 63.5(3)
Pt1 P1 C1_4 C6_4 -58.8(3)
C1_3 P1 C1_4 C2_4 -62.1(3)
C1_2 P1 C1_4 C2_4 -174.9(2)
Pt1 P1 C1_4 C2_4 62.9(3)
C6_4 C1_4 C2_4 C3_4 -55.1(4)
P1 C1_4 C2_4 C3_4 -178.7(3)
C1_4 C2_4 C3_4 C4_4 56.1(5)
C2_4 C3_4 C4_4 C5_4 -55.5(5)
C3_4 C4_4 C5_4 C6_4 54.9(5)
C4_4 C5_4 C6_4 C1_4 -55.1(5)
C2_4 C1_4 C6_4 C5_4 54.7(4)
P1 C1_4 C6_4 C5_4 175.3(3)
C1_1 B1 Fe1 C2 75.5(4)
Pt1 B1 Fe1 C2 -112.30(16)
C1_1 B1 Fe1 C3 -40.2(4)
Pt1 B1 Fe1 C3 131.97(16)
C1_1 B1 Fe1 C1 -167.8(4)
Pt1 B1 Fe1 C1 4.43(18)
C1_1 B1 Fe1 P2_5 -19.0(8)
Pt1 B1 Fe1 P2_5 153.2(3)
C1_1 B1 Fe1 Pt1 -172.2(5)
B1 Pt1 Fe1 C2 74.4(2)
C1 Pt1 Fe1 C2 -110.7(2)
P1 Pt1 Fe1 C2 64.92(18)
B1 Pt1 Fe1 C3 -52.41(19)
C1 Pt1 Fe1 C3 122.49(19)
P1 Pt1 Fe1 C3 -61.87(17)
B1 Pt1 Fe1 C1 -174.9(2)
P1 Pt1 Fe1 C1 175.63(18)
C1 Pt1 Fe1 B1 174.9(2)
P1 Pt1 Fe1 B1 -9.46(19)
B1 Pt1 Fe1 P2_5 -168.09(16)
C1 Pt1 Fe1 P2_5 6.82(15)
P1 Pt1 Fe1 P2_5 -177.55(11)
C2 Fe1 C1 O1 -82.5(14)
C3 Fe1 C1 O1 90.9(14)
B1 Fe1 C1 O1 -179.5(13)
P2_5 Fe1 C1 O1 8.6(13)
Pt1 Fe1 C1 O1 -175.5(14)
C2 Fe1 C1 Pt1 92.97(16)
C3 Fe1 C1 Pt1 -93.69(18)
B1 Fe1 C1 Pt1 -4.03(16)
P2_5 Fe1 C1 Pt1 -175.99(9)
B1 Pt1 C1 O1 -177.4(3)
P1 Pt1 C1 O1 0.6(5)
Fe1 Pt1 C1 O1 178.7(4)
B1 Pt1 C1 Fe1 3.86(15)
P1 Pt1 C1 Fe1 -178.11(8)
C2 Fe1 P2_5 C3_5 -47.55(19)
C3 Fe1 P2_5 C3_5 67.48(19)
C1 Fe1 P2_5 C3_5 -163.37(19)
B1 Fe1 P2_5 C3_5 46.5(5)
Pt1 Fe1 P2_5 C3_5 -169.07(14)
C2 Fe1 P2_5 C1_5 -166.45(19)
C3 Fe1 P2_5 C1_5 -51.42(18)
C1 Fe1 P2_5 C1_5 77.73(19)
B1 Fe1 P2_5 C1_5 -72.4(5)
Pt1 Fe1 P2_5 C1_5 72.03(15)
C2 Fe1 P2_5 C2_5 71.6(2)
C3 Fe1 P2_5 C2_5 -173.4(2)
C1 Fe1 P2_5 C2_5 -44.2(2)
B1 Fe1 P2_5 C2_5 165.7(5)
Pt1 Fe1 P2_5 C2_5 -49.93(18)
C6_6 C1_6 C2_6 C3_6 0.0
C7_6 C1_6 C2_6 C3_6 180.0
C1_6 C2_6 C3_6 C4_6 0.0
C2_6 C3_6 C4_6 C5_6 0.0
C3_6 C4_6 C5_6 C6_6 0.0
C2_6 C1_6 C6_6 C5_6 0.0
C7_6 C1_6 C6_6 C5_6 180.0
C4_6 C5_6 C6_6 C1_6 0.0
